data_4083761
loop_
_publ_author_name
'Mampa, Richard M.'
'Fernandes, Manuel A.'
'Carlton, Laurence'

_publ_section_title
;
 Iron-57 NMR and Structural Study of [Fe(\h5-Cp)(SnPh3)(CO)(PR3)] (PR3=
 Phosphine, Phosphite). Separation of Steric and Electronic \s and \p
 Effects
;
_journal_name_full Organometallics
_journal_page_first 140626113119005
_journal_paper_doi 10.1021/om4011593
_journal_year 2014
_chemical_formula_moiety 'C42 H35 Fe O P Sn'
_chemical_formula_sum 'C42 H35 Fe O P Sn'
_chemical_formula_weight 761.21
_chemical_name_systematic
;
 ?
;
_space_group_IT_number 2
_symmetry_cell_setting triclinic
_symmetry_space_group_name_Hall '-P 1'
_symmetry_space_group_name_H-M 'P -1'
_atom_sites_solution_hydrogens geom
_atom_sites_solution_primary direct
_atom_sites_solution_secondary difmap
_audit_creation_method SHELXL-97
_cell_angle_alpha 84.8370(10)
_cell_angle_beta 67.7710(10)
_cell_angle_gamma 68.1690(10)
_cell_formula_units_Z 2
_cell_length_a 11.3268(2)
_cell_length_b 11.9156(3)
_cell_length_c 14.3179(3)
_cell_measurement_reflns_used 8177
_cell_measurement_temperature 173(2)
_cell_measurement_theta_max 28.33
_cell_measurement_theta_min 2.29
_cell_volume 1657.63(6)
_computing_cell_refinement 'Bruker SAINT'
_computing_data_collection 'Bruker APEX2'
_computing_data_reduction 'Bruker SAINT'
_computing_molecular_graphics 'Bruker SHELXTL'
_computing_publication_material 'Bruker SHELXTL'
_computing_structure_refinement 'SHELXL-97 (Sheldrick, 1997)'
_computing_structure_solution 'SHELXS-97 (Sheldrick, 2008)'
_diffrn_ambient_temperature 173(2)
_diffrn_measured_fraction_theta_full 1.000
_diffrn_measured_fraction_theta_max 1.000
_diffrn_measurement_device_type 'Bruker APEX-II CCD'
_diffrn_measurement_method '\f and \w scans'
_diffrn_radiation_monochromator graphite
_diffrn_radiation_source 'fine-focus sealed tube'
_diffrn_radiation_type MoK\a
_diffrn_radiation_wavelength 0.71073
_diffrn_reflns_av_R_equivalents 0.0481
_diffrn_reflns_av_sigmaI/netI 0.0401
_diffrn_reflns_limit_h_max 14
_diffrn_reflns_limit_h_min -14
_diffrn_reflns_limit_k_max 15
_diffrn_reflns_limit_k_min -15
_diffrn_reflns_limit_l_max 18
_diffrn_reflns_limit_l_min -18
_diffrn_reflns_number 34832
_diffrn_reflns_theta_full 28.00
_diffrn_reflns_theta_max 28.00
_diffrn_reflns_theta_min 1.54
_diffrn_standards_number 0
_exptl_absorpt_coefficient_mu 1.273
_exptl_absorpt_correction_T_max 0.8320
_exptl_absorpt_correction_T_min 0.6503
_exptl_absorpt_correction_type integration
_exptl_absorpt_process_details
;
Face indexed absorption corrections carried out with XPREP
;
_exptl_crystal_colour brown
_exptl_crystal_density_diffrn 1.525
_exptl_crystal_density_method 'not measured'
_exptl_crystal_description block
_exptl_crystal_F_000 772
_exptl_crystal_size_max 0.37
_exptl_crystal_size_mid 0.35
_exptl_crystal_size_min 0.15
_refine_diff_density_max 0.520
_refine_diff_density_min -0.413
_refine_diff_density_rms 0.074
_refine_ls_extinction_method none
_refine_ls_goodness_of_fit_ref 0.973
_refine_ls_hydrogen_treatment constr
_refine_ls_matrix_type full
_refine_ls_number_parameters 415
_refine_ls_number_reflns 8008
_refine_ls_number_restraints 0
_refine_ls_restrained_S_all 0.973
_refine_ls_R_factor_all 0.0345
_refine_ls_R_factor_gt 0.0266
_refine_ls_shift/su_max 0.002
_refine_ls_shift/su_mean 0.000
_refine_ls_structure_factor_coef Fsqd
_refine_ls_weighting_details 'calc w=1/[\s^2^(Fo^2^)+(0.0304P)^2^+0.0000P] where P=(Fo^2^+2Fc^2^)/3'
_refine_ls_weighting_scheme calc
_refine_ls_wR_factor_gt 0.0586
_refine_ls_wR_factor_ref 0.0608
_reflns_number_gt 6732
_reflns_number_total 8008
_reflns_threshold_expression >2sigma(I)
_cod_data_source_file om4011593_si_002.cif
_cod_data_source_block 12m_rm2_0a-cmpd7
_cod_depositor_comments
;
The following automatic conversions were performed:

'_symmetry_cell_setting' value 'Triclinic' changed to 'triclinic'
according to
/usr/data/users/saulius/crontab/automatic-downloads/rss-feeds/ACS/lib/dictionaries/cif_core.dic
dictionary named 'cif_core.dic' version 2.4.2 from 2011-04-26.

Automatic conversion script
Id: cif_fix_values 2281 2013-09-26 08:29:07Z andrius 
;
_cod_original_sg_symbol_H-M P-1
_cod_database_code 4083761

loop_
_symmetry_equiv_pos_as_xyz
'x, y, z'
'-x, -y, -z'

loop_
_atom_site_label
_atom_site_type_symbol
_atom_site_fract_x
_atom_site_fract_y
_atom_site_fract_z
_atom_site_U_iso_or_equiv
_atom_site_adp_type
_atom_site_occupancy
_atom_site_symmetry_multiplicity
_atom_site_calc_flag
_atom_site_refinement_flags
C1 C 0.1547(2) 0.03346(18) 0.63766(16) 0.0285(5) Uani 1 1 d .
H1 H 0.1372 0.0720 0.5807 0.034 Uiso 1 1 calc R
C2 C 0.0589(2) 0.00410(18) 0.72430(17) 0.0318(5) Uani 1 1 d .
H2 H -0.0341 0.0196 0.7354 0.038 Uiso 1 1 calc R
C3 C 0.1256(2) -0.05172(18) 0.79040(18) 0.0337(5) Uani 1 1 d .
H3 H 0.0861 -0.0813 0.8539 0.040 Uiso 1 1 calc R
C4 C 0.2626(2) -0.05637(17) 0.74582(16) 0.0306(5) Uani 1 1 d .
H4 H 0.3306 -0.0886 0.7746 0.037 Uiso 1 1 calc R
C5 C 0.2801(2) -0.00485(18) 0.65158(16) 0.0276(4) Uani 1 1 d .
H5 H 0.3624 0.0028 0.6052 0.033 Uiso 1 1 calc R
C6 C 0.1127(2) 0.15340(17) 0.88946(16) 0.0250(4) Uani 1 1 d .
C11 C 0.48061(19) 0.11665(16) 0.72254(16) 0.0225(4) Uani 1 1 d .
C12 C 0.4789(2) 0.0856(2) 0.81999(18) 0.0337(5) Uani 1 1 d .
H12 H 0.3949 0.1155 0.8764 0.040 Uiso 1 1 calc R
C13 C 0.5964(2) 0.0128(2) 0.83593(19) 0.0366(5) Uani 1 1 d .
H13 H 0.5924 -0.0070 0.9026 0.044 Uiso 1 1 calc R
C14 C 0.7201(2) -0.03120(19) 0.7547(2) 0.0376(6) Uani 1 1 d .
H14 H 0.8011 -0.0811 0.7653 0.045 Uiso 1 1 calc R
C15 C 0.7243(2) -0.0020(2) 0.65865(19) 0.0374(5) Uani 1 1 d .
H15 H 0.8087 -0.0316 0.6025 0.045 Uiso 1 1 calc R
C16 C 0.6051(2) 0.07099(19) 0.64355(17) 0.0313(5) Uani 1 1 d .
H16 H 0.6098 0.0899 0.5766 0.038 Uiso 1 1 calc R
C21 C 0.27072(19) 0.40638(17) 0.76290(14) 0.0223(4) Uani 1 1 d .
C22 C 0.1775(2) 0.51629(19) 0.75027(17) 0.0306(5) Uani 1 1 d .
H22 H 0.1182 0.5163 0.7178 0.037 Uiso 1 1 calc R
C23 C 0.1688(2) 0.62566(19) 0.78371(18) 0.0339(5) Uani 1 1 d .
H23 H 0.1032 0.6992 0.7749 0.041 Uiso 1 1 calc R
C24 C 0.2546(2) 0.62821(19) 0.82947(17) 0.0323(5) Uani 1 1 d .
H24 H 0.2482 0.7031 0.8529 0.039 Uiso 1 1 calc R
C25 C 0.3503(2) 0.52078(19) 0.84104(17) 0.0330(5) Uani 1 1 d .
H25 H 0.4109 0.5219 0.8718 0.040 Uiso 1 1 calc R
C26 C 0.3585(2) 0.41127(19) 0.80799(16) 0.0282(5) Uani 1 1 d .
H26 H 0.4252 0.3382 0.8162 0.034 Uiso 1 1 calc R
C31 C 0.3600(2) 0.27036(18) 0.54246(15) 0.0246(4) Uani 1 1 d .
C32 C 0.4187(3) 0.3576(2) 0.50839(18) 0.0439(6) Uani 1 1 d .
H32 H 0.4306 0.3997 0.5554 0.053 Uiso 1 1 calc R
C33 C 0.4601(3) 0.3846(2) 0.40790(19) 0.0505(7) Uani 1 1 d .
H33 H 0.5012 0.4437 0.3866 0.061 Uiso 1 1 calc R
C34 C 0.4423(2) 0.3264(2) 0.33879(17) 0.0351(5) Uani 1 1 d .
H34 H 0.4678 0.3467 0.2701 0.042 Uiso 1 1 calc R
C35 C 0.3870(2) 0.2385(2) 0.37016(16) 0.0312(5) Uani 1 1 d .
H35 H 0.3767 0.1959 0.3225 0.037 Uiso 1 1 calc R
C36 C 0.3462(2) 0.21158(19) 0.47044(16) 0.0285(5) Uani 1 1 d .
H36 H 0.3075 0.1508 0.4906 0.034 Uiso 1 1 calc R
C41 C -0.10740(19) 0.42986(17) 0.82129(15) 0.0221(4) Uani 1 1 d .
C42 C -0.1550(2) 0.52794(18) 0.76713(16) 0.0268(4) Uani 1 1 d .
H42 H -0.1643 0.5146 0.7063 0.032 Uiso 1 1 calc R
C43 C -0.1887(2) 0.64500(18) 0.80202(18) 0.0313(5) Uani 1 1 d .
H43 H -0.2202 0.7114 0.7644 0.038 Uiso 1 1 calc R
C44 C -0.1770(2) 0.66591(19) 0.89074(17) 0.0312(5) Uani 1 1 d .
H44 H -0.2003 0.7463 0.9142 0.037 Uiso 1 1 calc R
C45 C -0.1311(2) 0.56873(19) 0.94525(17) 0.0301(5) Uani 1 1 d .
H45 H -0.1233 0.5826 1.0066 0.036 Uiso 1 1 calc R
C46 C -0.0964(2) 0.45172(18) 0.91088(16) 0.0265(4) Uani 1 1 d .
H46 H -0.0649 0.3857 0.9488 0.032 Uiso 1 1 calc R
C51 C -0.1081(2) 0.28985(17) 0.66932(16) 0.0256(4) Uani 1 1 d .
C52 C -0.0197(2) 0.3237(2) 0.58387(17) 0.0354(5) Uani 1 1 d .
H52 H 0.0559 0.3374 0.5875 0.042 Uiso 1 1 calc R
C53 C -0.0411(3) 0.3374(2) 0.49386(19) 0.0481(7) Uani 1 1 d .
H53 H 0.0186 0.3617 0.4362 0.058 Uiso 1 1 calc R
C54 C -0.1496(4) 0.3155(3) 0.4884(2) 0.0634(9) Uani 1 1 d .
H54 H -0.1644 0.3243 0.4267 0.076 Uiso 1 1 calc R
C55 C -0.2361(3) 0.2812(3) 0.5714(2) 0.0624(9) Uani 1 1 d .
H55 H -0.3107 0.2664 0.5671 0.075 Uiso 1 1 calc R
C56 C -0.2155(3) 0.2679(2) 0.66211(19) 0.0398(6) Uani 1 1 d .
H56 H -0.2757 0.2435 0.7193 0.048 Uiso 1 1 calc R
C61 C -0.21929(19) 0.25128(17) 0.88417(15) 0.0227(4) Uani 1 1 d .
C62 C -0.3498(2) 0.34114(18) 0.90936(17) 0.0288(5) Uani 1 1 d .
H62 H -0.3623 0.4128 0.8732 0.035 Uiso 1 1 calc R
C63 C -0.4616(2) 0.32651(19) 0.98699(17) 0.0318(5) Uani 1 1 d .
H63 H -0.5500 0.3881 1.0034 0.038 Uiso 1 1 calc R
C64 C -0.4449(2) 0.22371(19) 1.04000(16) 0.0295(5) Uani 1 1 d .
H64 H -0.5216 0.2143 1.0931 0.035 Uiso 1 1 calc R
C65 C -0.3167(2) 0.13397(19) 1.01607(16) 0.0296(5) Uani 1 1 d .
H65 H -0.3051 0.0624 1.0523 0.036 Uiso 1 1 calc R
C66 C -0.2050(2) 0.14841(18) 0.93921(15) 0.0253(4) Uani 1 1 d .
H66 H -0.1169 0.0867 0.9239 0.030 Uiso 1 1 calc R
O1 O 0.10342(16) 0.16509(14) 0.97159(12) 0.0372(4) Uani 1 1 d .
P1 P -0.06945(5) 0.27275(4) 0.78429(4) 0.01946(10) Uani 1 1 d .
Fe1 Fe 0.12534(3) 0.12476(2) 0.76869(2) 0.01986(7) Uani 1 1 d .
Sn1 Sn 0.292429(13) 0.236267(12) 0.702609(10) 0.02144(5) Uani 1 1 d .

loop_
_atom_site_aniso_label
_atom_site_aniso_U_11
_atom_site_aniso_U_22
_atom_site_aniso_U_33
_atom_site_aniso_U_23
_atom_site_aniso_U_13
_atom_site_aniso_U_12
C1 0.0354(12) 0.0214(10) 0.0275(11) -0.0029(8) -0.0103(9) -0.0094(9)
C2 0.0286(11) 0.0209(11) 0.0440(14) -0.0068(9) -0.0076(10) -0.0112(9)
C3 0.0389(12) 0.0161(10) 0.0348(13) 0.0014(9) -0.0032(10) -0.0084(9)
C4 0.0322(11) 0.0169(10) 0.0341(12) 0.0003(9) -0.0101(10) -0.0018(9)
C5 0.0267(10) 0.0212(10) 0.0274(11) -0.0045(8) -0.0035(9) -0.0059(8)
C6 0.0219(10) 0.0171(10) 0.0310(12) 0.0030(8) -0.0093(9) -0.0028(8)
C11 0.0224(10) 0.0165(9) 0.0310(11) 0.0017(8) -0.0110(9) -0.0087(8)
C12 0.0303(11) 0.0339(12) 0.0353(13) 0.0071(10) -0.0104(10) -0.0130(10)
C13 0.0461(14) 0.0320(12) 0.0439(14) 0.0147(10) -0.0278(12) -0.0190(11)
C14 0.0340(12) 0.0232(11) 0.0670(18) 0.0073(11) -0.0303(12) -0.0121(10)
C15 0.0262(11) 0.0352(13) 0.0457(15) -0.0080(11) -0.0092(10) -0.0078(10)
C16 0.0305(11) 0.0310(12) 0.0327(12) -0.0031(9) -0.0112(10) -0.0111(9)
C21 0.0233(10) 0.0212(10) 0.0199(10) 0.0019(8) -0.0048(8) -0.0090(8)
C22 0.0278(11) 0.0271(11) 0.0410(13) 0.0074(9) -0.0165(10) -0.0118(9)
C23 0.0299(11) 0.0203(11) 0.0461(14) 0.0043(10) -0.0120(10) -0.0062(9)
C24 0.0383(12) 0.0253(11) 0.0324(12) 0.0015(9) -0.0075(10) -0.0164(10)
C25 0.0451(13) 0.0318(12) 0.0325(13) 0.0055(10) -0.0214(11) -0.0190(10)
C26 0.0328(11) 0.0237(11) 0.0292(12) 0.0049(9) -0.0156(9) -0.0083(9)
C31 0.0225(10) 0.0261(11) 0.0249(11) 0.0040(8) -0.0071(8) -0.0109(8)
C32 0.0641(17) 0.0463(15) 0.0305(13) -0.0004(11) -0.0094(12) -0.0380(13)
C33 0.077(2) 0.0484(16) 0.0334(14) 0.0073(12) -0.0074(13) -0.0455(15)
C34 0.0414(13) 0.0359(13) 0.0238(11) 0.0066(10) -0.0069(10) -0.0160(11)
C35 0.0306(11) 0.0388(13) 0.0271(12) 0.0017(9) -0.0119(9) -0.0146(10)
C36 0.0297(11) 0.0307(12) 0.0285(12) 0.0045(9) -0.0104(9) -0.0158(9)
C41 0.0176(9) 0.0196(10) 0.0266(11) 0.0031(8) -0.0069(8) -0.0058(8)
C42 0.0284(11) 0.0242(11) 0.0307(12) 0.0045(9) -0.0146(9) -0.0097(9)
C43 0.0281(11) 0.0207(11) 0.0432(14) 0.0067(9) -0.0151(10) -0.0064(9)
C44 0.0247(10) 0.0212(11) 0.0427(14) -0.0042(9) -0.0093(10) -0.0050(9)
C45 0.0273(11) 0.0291(11) 0.0309(12) -0.0040(9) -0.0083(9) -0.0084(9)
C46 0.0242(10) 0.0248(11) 0.0271(11) 0.0037(8) -0.0088(9) -0.0067(8)
C51 0.0308(11) 0.0194(10) 0.0280(11) 0.0059(8) -0.0153(9) -0.0072(8)
C52 0.0382(13) 0.0357(13) 0.0302(12) 0.0071(10) -0.0135(10) -0.0117(10)
C53 0.0643(18) 0.0524(16) 0.0284(13) 0.0141(12) -0.0179(13) -0.0244(14)
C54 0.104(3) 0.074(2) 0.0451(17) 0.0266(15) -0.0523(18) -0.0483(19)
C55 0.093(2) 0.077(2) 0.065(2) 0.0352(17) -0.0601(19) -0.059(2)
C56 0.0531(15) 0.0435(14) 0.0406(14) 0.0164(11) -0.0276(12) -0.0295(12)
C61 0.0222(10) 0.0237(10) 0.0242(10) 0.0014(8) -0.0090(8) -0.0102(8)
C62 0.0256(10) 0.0220(10) 0.0366(12) 0.0083(9) -0.0117(9) -0.0078(9)
C63 0.0213(10) 0.0290(12) 0.0389(13) 0.0007(10) -0.0078(9) -0.0057(9)
C64 0.0252(10) 0.0341(12) 0.0277(12) 0.0039(9) -0.0053(9) -0.0144(9)
C65 0.0304(11) 0.0283(11) 0.0299(12) 0.0105(9) -0.0112(9) -0.0125(9)
C66 0.0227(10) 0.0229(10) 0.0261(11) 0.0033(8) -0.0086(8) -0.0049(8)
O1 0.0432(9) 0.0356(9) 0.0275(9) -0.0001(7) -0.0171(7) -0.0044(7)
P1 0.0201(2) 0.0166(2) 0.0214(3) 0.00368(19) -0.0086(2) -0.00611(19)
Fe1 0.02021(14) 0.01538(14) 0.02192(15) 0.00163(11) -0.00687(11) -0.00544(11)
Sn1 0.02250(7) 0.01991(7) 0.02214(8) 0.00151(5) -0.00782(6) -0.00859(5)

loop_
_atom_type_symbol
_atom_type_description
_atom_type_scat_dispersion_real
_atom_type_scat_dispersion_imag
_atom_type_scat_source
C C 0.0033 0.0016 'International Tables Vol C Tables 4.2.6.8 and 6.1.1.4'
H H 0.0000 0.0000 'International Tables Vol C Tables 4.2.6.8 and 6.1.1.4'
O O 0.0106 0.0060 'International Tables Vol C Tables 4.2.6.8 and 6.1.1.4'
P P 0.1023 0.0942 'International Tables Vol C Tables 4.2.6.8 and 6.1.1.4'
Fe Fe 0.3463 0.8444 'International Tables Vol C Tables 4.2.6.8 and 6.1.1.4'
Sn Sn -0.6537 1.4246 'International Tables Vol C Tables 4.2.6.8 and 6.1.1.4'

loop_
_geom_angle_atom_site_label_1
_geom_angle_atom_site_label_2
_geom_angle_atom_site_label_3
_geom_angle
C5 C1 C2 107.6(2)
C5 C1 Fe1 71.08(12)
C2 C1 Fe1 69.53(12)
C5 C1 H1 126.2
C2 C1 H1 126.2
Fe1 C1 H1 124.8
C3 C2 C1 108.11(19)
C3 C2 Fe1 70.72(12)
C1 C2 Fe1 70.85(11)
C3 C2 H2 125.9
C1 C2 H2 125.9
Fe1 C2 H2 124.1
C2 C3 C4 107.9(2)
C2 C3 Fe1 70.18(12)
C4 C3 Fe1 70.56(11)
C2 C3 H3 126.0
C4 C3 H3 126.0
Fe1 C3 H3 124.8
C5 C4 C3 108.0(2)
C5 C4 Fe1 71.20(11)
C3 C4 Fe1 69.99(11)
C5 C4 H4 126.0
C3 C4 H4 126.0
Fe1 C4 H4 124.4
C4 C5 C1 108.28(19)
C4 C5 Fe1 69.94(12)
C1 C5 Fe1 70.03(11)
C4 C5 H5 125.9
C1 C5 H5 125.9
Fe1 C5 H5 125.8
O1 C6 Fe1 175.44(18)
C16 C11 C12 116.76(19)
C16 C11 Sn1 123.24(16)
C12 C11 Sn1 119.97(15)
C13 C12 C11 121.7(2)
C13 C12 H12 119.2
C11 C12 H12 119.2
C12 C13 C14 120.0(2)
C12 C13 H13 120.0
C14 C13 H13 120.0
C15 C14 C13 119.4(2)
C15 C14 H14 120.3
C13 C14 H14 120.3
C14 C15 C16 120.1(2)
C14 C15 H15 120.0
C16 C15 H15 120.0
C11 C16 C15 122.1(2)
C11 C16 H16 119.0
C15 C16 H16 119.0
C22 C21 C26 116.97(18)
C22 C21 Sn1 121.66(15)
C26 C21 Sn1 121.12(14)
C23 C22 C21 121.8(2)
C23 C22 H22 119.1
C21 C22 H22 119.1
C24 C23 C22 120.3(2)
C24 C23 H23 119.9
C22 C23 H23 119.9
C23 C24 C25 119.31(19)
C23 C24 H24 120.3
C25 C24 H24 120.3
C24 C25 C26 120.4(2)
C24 C25 H25 119.8
C26 C25 H25 119.8
C25 C26 C21 121.24(19)
C25 C26 H26 119.4
C21 C26 H26 119.4
C36 C31 C32 116.50(19)
C36 C31 Sn1 123.93(14)
C32 C31 Sn1 119.56(15)
C33 C32 C31 121.7(2)
C33 C32 H32 119.2
C31 C32 H32 119.2
C34 C33 C32 120.3(2)
C34 C33 H33 119.9
C32 C33 H33 119.9
C33 C34 C35 119.1(2)
C33 C34 H34 120.5
C35 C34 H34 120.5
C34 C35 C36 120.4(2)
C34 C35 H35 119.8
C36 C35 H35 119.8
C35 C36 C31 122.00(19)
C35 C36 H36 119.0
C31 C36 H36 119.0
C46 C41 C42 118.90(18)
C46 C41 P1 118.10(15)
C42 C41 P1 122.87(15)
C43 C42 C41 120.1(2)
C43 C42 H42 120.0
C41 C42 H42 120.0
C44 C43 C42 120.7(2)
C44 C43 H43 119.7
C42 C43 H43 119.7
C43 C44 C45 119.4(2)
C43 C44 H44 120.3
C45 C44 H44 120.3
C46 C45 C44 120.4(2)
C46 C45 H45 119.8
C44 C45 H45 119.8
C45 C46 C41 120.57(19)
C45 C46 H46 119.7
C41 C46 H46 119.7
C56 C51 C52 118.9(2)
C56 C51 P1 123.99(17)
C52 C51 P1 117.07(16)
C53 C52 C51 120.6(2)
C53 C52 H52 119.7
C51 C52 H52 119.7
C54 C53 C52 119.5(2)
C54 C53 H53 120.2
C52 C53 H53 120.2
C55 C54 C53 120.3(2)
C55 C54 H54 119.8
C53 C54 H54 119.8
C54 C55 C56 120.4(3)
C54 C55 H55 119.8
C56 C55 H55 119.8
C51 C56 C55 120.2(2)
C51 C56 H56 119.9
C55 C56 H56 119.9
C66 C61 C62 118.07(18)
C66 C61 P1 121.26(15)
C62 C61 P1 120.61(15)
C63 C62 C61 120.46(19)
C63 C62 H62 119.8
C61 C62 H62 119.8
C64 C63 C62 120.38(19)
C64 C63 H63 119.8
C62 C63 H63 119.8
C63 C64 C65 119.9(2)
C63 C64 H64 120.0
C65 C64 H64 120.0
C64 C65 C66 119.91(19)
C64 C65 H65 120.0
C66 C65 H65 120.0
C65 C66 C61 121.26(18)
C65 C66 H66 119.4
C61 C66 H66 119.4
C51 P1 C41 102.47(9)
C51 P1 C61 104.81(9)
C41 P1 C61 98.06(9)
C51 P1 Fe1 113.13(7)
C41 P1 Fe1 122.88(6)
C61 P1 Fe1 113.12(6)
C6 Fe1 C2 127.39(9)
C6 Fe1 C3 96.32(9)
C2 Fe1 C3 39.10(9)
C6 Fe1 C4 98.26(9)
C2 Fe1 C4 65.85(9)
C3 Fe1 C4 39.45(8)
C6 Fe1 C1 161.70(9)
C2 Fe1 C1 39.62(8)
C3 Fe1 C1 65.88(9)
C4 Fe1 C1 65.56(8)
C6 Fe1 C5 131.28(9)
C2 Fe1 C5 65.71(8)
C3 Fe1 C5 65.59(8)
C4 Fe1 C5 38.86(8)
C1 Fe1 C5 38.89(8)
C6 Fe1 P1 93.67(6)
C2 Fe1 P1 89.93(6)
C3 Fe1 P1 118.09(7)
C4 Fe1 P1 155.50(6)
C1 Fe1 P1 98.51(6)
C5 Fe1 P1 135.03(6)
C6 Fe1 Sn1 87.64(7)
C2 Fe1 Sn1 142.82(6)
C3 Fe1 Sn1 140.29(6)
C4 Fe1 Sn1 100.85(6)
C1 Fe1 Sn1 103.28(6)
C5 Fe1 Sn1 82.22(6)
P1 Fe1 Sn1 100.947(16)
C21 Sn1 C31 98.86(7)
C21 Sn1 C11 99.95(7)
C31 Sn1 C11 103.93(7)
C21 Sn1 Fe1 127.25(5)
C31 Sn1 Fe1 117.82(5)
C11 Sn1 Fe1 105.75(5)

loop_
_geom_bond_atom_site_label_1
_geom_bond_atom_site_label_2
_geom_bond_distance
C1 C5 1.408(3)
C1 C2 1.423(3)
C1 Fe1 2.107(2)
C1 H1 0.9500
C2 C3 1.401(3)
C2 Fe1 2.090(2)
C2 H2 0.9500
C3 C4 1.418(3)
C3 Fe1 2.097(2)
C3 H3 0.9500
C4 C5 1.406(3)
C4 Fe1 2.105(2)
C4 H4 0.9500
C5 Fe1 2.121(2)
C5 H5 0.9500
C6 O1 1.157(2)
C6 Fe1 1.735(2)
C11 C16 1.377(3)
C11 C12 1.406(3)
C11 Sn1 2.1872(19)
C12 C13 1.382(3)
C12 H12 0.9500
C13 C14 1.385(3)
C13 H13 0.9500
C14 C15 1.376(3)
C14 H14 0.9500
C15 C16 1.393(3)
C15 H15 0.9500
C16 H16 0.9500
C21 C22 1.392(3)
C21 C26 1.395(3)
C21 Sn1 2.1676(19)
C22 C23 1.385(3)
C22 H22 0.9500
C23 C24 1.372(3)
C23 H23 0.9500
C24 C25 1.381(3)
C24 H24 0.9500
C25 C26 1.387(3)
C25 H25 0.9500
C26 H26 0.9500
C31 C36 1.383(3)
C31 C32 1.392(3)
C31 Sn1 2.178(2)
C32 C33 1.383(3)
C32 H32 0.9500
C33 C34 1.372(3)
C33 H33 0.9500
C34 C35 1.372(3)
C34 H34 0.9500
C35 C36 1.380(3)
C35 H35 0.9500
C36 H36 0.9500
C41 C46 1.390(3)
C41 C42 1.394(3)
C41 P1 1.8378(19)
C42 C43 1.388(3)
C42 H42 0.9500
C43 C44 1.379(3)
C43 H43 0.9500
C44 C45 1.385(3)
C44 H44 0.9500
C45 C46 1.382(3)
C45 H45 0.9500
C46 H46 0.9500
C51 C56 1.377(3)
C51 C52 1.395(3)
C51 P1 1.833(2)
C52 C53 1.384(3)
C52 H52 0.9500
C53 C54 1.378(4)
C53 H53 0.9500
C54 C55 1.367(4)
C54 H54 0.9500
C55 C56 1.389(3)
C55 H55 0.9500
C56 H56 0.9500
C61 C66 1.387(3)
C61 C62 1.397(3)
C61 P1 1.847(2)
C62 C63 1.390(3)
C62 H62 0.9500
C63 C64 1.372(3)
C63 H63 0.9500
C64 C65 1.380(3)
C64 H64 0.9500
C65 C66 1.384(3)
C65 H65 0.9500
C66 H66 0.9500
P1 Fe1 2.1981(5)
Fe1 Sn1 2.5557(3)

loop_
_geom_torsion_atom_site_label_1
_geom_torsion_atom_site_label_2
_geom_torsion_atom_site_label_3
_geom_torsion_atom_site_label_4
_geom_torsion
C5 C1 C2 C3 0.0(2)
Fe1 C1 C2 C3 -61.23(14)
C5 C1 C2 Fe1 61.19(14)
C1 C2 C3 C4 0.5(2)
Fe1 C2 C3 C4 -60.76(14)
C1 C2 C3 Fe1 61.31(14)
C2 C3 C4 C5 -0.9(2)
Fe1 C3 C4 C5 -61.37(14)
C2 C3 C4 Fe1 60.51(14)
C3 C4 C5 C1 0.8(2)
Fe1 C4 C5 C1 -59.76(14)
C3 C4 C5 Fe1 60.60(14)
C2 C1 C5 C4 -0.5(2)
Fe1 C1 C5 C4 59.71(14)
C2 C1 C5 Fe1 -60.21(13)
C16 C11 C12 C13 0.0(3)
Sn1 C11 C12 C13 -178.31(16)
C11 C12 C13 C14 0.2(3)
C12 C13 C14 C15 -0.1(3)
C13 C14 C15 C16 -0.1(3)
C12 C11 C16 C15 -0.3(3)
Sn1 C11 C16 C15 177.95(16)
C14 C15 C16 C11 0.4(3)
C26 C21 C22 C23 -2.0(3)
Sn1 C21 C22 C23 -176.29(16)
C21 C22 C23 C24 0.9(3)
C22 C23 C24 C25 0.5(3)
C23 C24 C25 C26 -0.8(3)
C24 C25 C26 C21 -0.3(3)
C22 C21 C26 C25 1.7(3)
Sn1 C21 C26 C25 176.00(16)
C36 C31 C32 C33 0.4(4)
Sn1 C31 C32 C33 -178.4(2)
C31 C32 C33 C34 1.0(4)
C32 C33 C34 C35 -2.1(4)
C33 C34 C35 C36 1.9(4)
C34 C35 C36 C31 -0.5(3)
C32 C31 C36 C35 -0.7(3)
Sn1 C31 C36 C35 178.11(16)
C46 C41 C42 C43 0.9(3)
P1 C41 C42 C43 176.54(16)
C41 C42 C43 C44 -0.6(3)
C42 C43 C44 C45 0.0(3)
C43 C44 C45 C46 0.4(3)
C44 C45 C46 C41 -0.1(3)
C42 C41 C46 C45 -0.5(3)
P1 C41 C46 C45 -176.39(15)
C56 C51 C52 C53 1.3(3)
P1 C51 C52 C53 179.40(19)
C51 C52 C53 C54 -1.0(4)
C52 C53 C54 C55 0.4(5)
C53 C54 C55 C56 -0.1(5)
C52 C51 C56 C55 -1.0(4)
P1 C51 C56 C55 -178.9(2)
C54 C55 C56 C51 0.4(5)
C66 C61 C62 C63 -0.5(3)
P1 C61 C62 C63 -177.73(16)
C61 C62 C63 C64 0.2(3)
C62 C63 C64 C65 -0.2(3)
C63 C64 C65 C66 0.6(3)
C64 C65 C66 C61 -0.9(3)
C62 C61 C66 C65 0.8(3)
P1 C61 C66 C65 178.06(16)
C56 C51 P1 C41 -112.33(19)
C52 C51 P1 C41 69.71(18)
C56 C51 P1 C61 -10.4(2)
C52 C51 P1 C61 171.66(16)
C56 C51 P1 Fe1 113.31(18)
C52 C51 P1 Fe1 -64.65(17)
C46 C41 P1 C51 176.36(15)
C42 C41 P1 C51 0.67(19)
C46 C41 P1 C61 69.15(17)
C42 C41 P1 C61 -106.54(17)
C46 C41 P1 Fe1 -55.17(18)
C42 C41 P1 Fe1 129.13(15)
C66 C61 P1 C51 121.68(17)
C62 C61 P1 C51 -61.16(18)
C66 C61 P1 C41 -133.07(17)
C62 C61 P1 C41 44.09(18)
C66 C61 P1 Fe1 -2.02(19)
C62 C61 P1 Fe1 175.14(15)
C3 C2 Fe1 C6 -43.88(17)
C1 C2 Fe1 C6 -161.92(12)
C1 C2 Fe1 C3 -118.04(18)
C3 C2 Fe1 C4 37.81(13)
C1 C2 Fe1 C4 -80.24(13)
C3 C2 Fe1 C1 118.04(18)
C3 C2 Fe1 C5 80.59(14)
C1 C2 Fe1 C5 -37.45(12)
C3 C2 Fe1 P1 -138.44(12)
C1 C2 Fe1 P1 103.52(12)
C3 C2 Fe1 Sn1 113.34(14)
C1 C2 Fe1 Sn1 -4.70(18)
C2 C3 Fe1 C6 146.35(14)
C4 C3 Fe1 C6 -95.33(14)
C4 C3 Fe1 C2 118.32(19)
C2 C3 Fe1 C4 -118.32(19)
C2 C3 Fe1 C1 -38.08(13)
C4 C3 Fe1 C1 80.25(14)
C2 C3 Fe1 C5 -80.91(14)
C4 C3 Fe1 C5 37.41(13)
C2 C3 Fe1 P1 48.76(14)
C4 C3 Fe1 P1 167.09(11)
C2 C3 Fe1 Sn1 -119.72(13)
C4 C3 Fe1 Sn1 -1.39(19)
C5 C4 Fe1 C6 -151.93(13)
C3 C4 Fe1 C6 89.92(15)
C5 C4 Fe1 C2 80.67(14)
C3 C4 Fe1 C2 -37.48(14)
C5 C4 Fe1 C3 118.15(19)
C5 C4 Fe1 C1 37.01(12)
C3 C4 Fe1 C1 -81.14(14)
C3 C4 Fe1 C5 -118.15(19)
C5 C4 Fe1 P1 89.75(18)
C3 C4 Fe1 P1 -28.4(2)
C5 C4 Fe1 Sn1 -62.76(12)
C3 C4 Fe1 Sn1 179.09(12)
C5 C1 Fe1 C6 -66.3(3)
C2 C1 Fe1 C6 51.7(3)
C5 C1 Fe1 C2 -118.02(18)
C5 C1 Fe1 C3 -80.44(13)
C2 C1 Fe1 C3 37.58(13)
C5 C1 Fe1 C4 -36.98(12)
C2 C1 Fe1 C4 81.04(13)
C2 C1 Fe1 C5 118.02(18)
C5 C1 Fe1 P1 162.51(11)
C2 C1 Fe1 P1 -79.47(12)
C5 C1 Fe1 Sn1 59.06(12)
C2 C1 Fe1 Sn1 177.08(11)
C4 C5 Fe1 C6 38.29(17)
C1 C5 Fe1 C6 157.50(13)
C4 C5 Fe1 C2 -81.07(14)
C1 C5 Fe1 C2 38.15(13)
C4 C5 Fe1 C3 -37.97(13)
C1 C5 Fe1 C3 81.24(14)
C1 C5 Fe1 C4 119.21(18)
C4 C5 Fe1 C1 -119.21(18)
C4 C5 Fe1 P1 -144.08(11)
C1 C5 Fe1 P1 -24.87(15)
C4 C5 Fe1 Sn1 118.20(12)
C1 C5 Fe1 Sn1 -122.59(12)
C51 P1 Fe1 C6 177.76(10)
C41 P1 Fe1 C6 54.00(10)
C61 P1 Fe1 C6 -63.24(9)
C51 P1 Fe1 C2 -54.76(10)
C41 P1 Fe1 C2 -178.53(10)
C61 P1 Fe1 C2 64.23(9)
C51 P1 Fe1 C3 -83.07(10)
C41 P1 Fe1 C3 153.16(11)
C61 P1 Fe1 C3 35.92(10)
C51 P1 Fe1 C4 -63.04(17)
C41 P1 Fe1 C4 173.19(17)
C61 P1 Fe1 C4 55.95(17)
C51 P1 Fe1 C1 -15.93(9)
C41 P1 Fe1 C1 -139.70(10)
C61 P1 Fe1 C1 103.06(9)
C51 P1 Fe1 C5 -0.45(11)
C41 P1 Fe1 C5 -124.22(11)
C61 P1 Fe1 C5 118.54(10)
C51 P1 Fe1 Sn1 89.46(7)
C41 P1 Fe1 Sn1 -34.31(8)
C61 P1 Fe1 Sn1 -151.54(7)
C22 C21 Sn1 C31 62.34(17)
C26 C21 Sn1 C31 -111.72(16)
C22 C21 Sn1 C11 168.28(16)
C26 C21 Sn1 C11 -5.77(17)
C22 C21 Sn1 Fe1 -73.06(17)
C26 C21 Sn1 Fe1 112.89(15)
C36 C31 Sn1 C21 -157.21(17)
C32 C31 Sn1 C21 21.52(19)
C36 C31 Sn1 C11 100.15(18)
C32 C31 Sn1 C11 -81.12(19)
C36 C31 Sn1 Fe1 -16.41(19)
C32 C31 Sn1 Fe1 162.32(16)
C16 C11 Sn1 C21 -106.85(16)
C12 C11 Sn1 C21 71.32(16)
C16 C11 Sn1 C31 -5.04(17)
C12 C11 Sn1 C31 173.13(15)
C16 C11 Sn1 Fe1 119.68(15)
C12 C11 Sn1 Fe1 -62.15(16)
C6 Fe1 Sn1 C21 -44.83(9)
C2 Fe1 Sn1 C21 153.11(12)
C3 Fe1 Sn1 C21 -141.88(13)
C4 Fe1 Sn1 C21 -142.78(9)
C1 Fe1 Sn1 C21 150.03(9)
C5 Fe1 Sn1 C21 -177.05(9)
P1 Fe1 Sn1 C21 48.46(7)
C6 Fe1 Sn1 C31 -173.15(9)
C2 Fe1 Sn1 C31 24.78(12)
C3 Fe1 Sn1 C31 89.79(12)
C4 Fe1 Sn1 C31 88.89(9)
C1 Fe1 Sn1 C31 21.70(8)
C5 Fe1 Sn1 C31 54.62(8)
P1 Fe1 Sn1 C31 -79.87(6)
C6 Fe1 Sn1 C11 71.27(8)
C2 Fe1 Sn1 C11 -90.79(12)
C3 Fe1 Sn1 C11 -25.78(12)
C4 Fe1 Sn1 C11 -26.68(8)
C1 Fe1 Sn1 C11 -93.87(8)
C5 Fe1 Sn1 C11 -60.95(8)
P1 Fe1 Sn1 C11 164.56(6)
